data_4335024
loop_
_publ_author_name
'Shuangliu Zhou'
'Zhangshuan Wu'
'Lingmin Zhou'
'Shaowu Wang'
'Lijun Zhang'
'Xiancui Zhu'
'Yun Wei'
'Jinhua Zhai'
'Jie Wu'

_publ_contact_author_address
;College of Chemistry and Materials Science
Anhui Normal University
Wuhu, Anhui 241000 China
;
_publ_contact_author_email swwang@mail.ahnu.edu.cn
_publ_contact_author_fax 0553-3883517
_publ_contact_author_name 'Shaowu Wang'
_publ_contact_author_phone 0553-3869310
_publ_section_title
;
 Controlled Synthesis of Racemic Indenyl Rare-Earth Metal Complexes via
 the Cooperation between the Intramolecular Coordination of Donor Atoms
 and a Bridge
;
_journal_name_full 'Inorganic Chemistry'
_journal_page_first 6417
_journal_page_last 6426
_journal_paper_doi 10.1021/ic4003109
_journal_volume 52
_journal_year 2013
_chemical_formula_sum 'C36 H40 N2 Si Yb'
_chemical_formula_weight 701.83
_chemical_name_systematic
;

 ?

;
_space_group_IT_number 14
_symmetry_cell_setting monoclinic
_symmetry_space_group_name_Hall '-P 2ybc'
_symmetry_space_group_name_H-M 'P 1 21/c 1'
_atom_sites_solution_hydrogens geom
_atom_sites_solution_primary direct
_atom_sites_solution_secondary difmap
_audit_creation_method SHELXL-97
_cell_angle_alpha 90.00
_cell_angle_beta 106.2250(10)
_cell_angle_gamma 90.00
_cell_formula_units_Z 4
_cell_length_a 14.7184(16)
_cell_length_b 11.0574(12)
_cell_length_c 19.094(2)
_cell_measurement_reflns_used 9964
_cell_measurement_temperature 293(2)
_cell_measurement_theta_max 27.59
_cell_measurement_theta_min 2.29
_cell_volume 2983.7(6)
_computing_cell_refinement 'Bruker SMART'
_computing_data_collection 'Bruker SMART'
_computing_data_reduction 'Bruker SAINT'
_computing_molecular_graphics 'Bruker SHELXTL'
_computing_publication_material 'Bruker SHELXTL'
_computing_structure_refinement 'SHELXL-97 (Sheldrick, 1997)'
_computing_structure_solution 'SHELXS-97 (Sheldrick, 1990)'
_diffrn_ambient_temperature 293(2)
_diffrn_measured_fraction_theta_full 0.994
_diffrn_measured_fraction_theta_max 0.994
_diffrn_measurement_device_type 'CCD area detector'
_diffrn_measurement_method 'phi and omega scans'
_diffrn_radiation_monochromator graphite
_diffrn_radiation_source 'fine-focus sealed tube'
_diffrn_radiation_type MoK\a
_diffrn_radiation_wavelength 0.71073
_diffrn_reflns_av_R_equivalents 0.0305
_diffrn_reflns_av_sigmaI/netI 0.0264
_diffrn_reflns_limit_h_max 19
_diffrn_reflns_limit_h_min -19
_diffrn_reflns_limit_k_max 14
_diffrn_reflns_limit_k_min -14
_diffrn_reflns_limit_l_max 24
_diffrn_reflns_limit_l_min -24
_diffrn_reflns_number 24729
_diffrn_reflns_theta_full 27.61
_diffrn_reflns_theta_max 27.61
_diffrn_reflns_theta_min 1.44
_exptl_absorpt_coefficient_mu 3.202
_exptl_absorpt_correction_T_max 0.4898
_exptl_absorpt_correction_T_min 0.3465
_exptl_absorpt_correction_type multi-scan
_exptl_crystal_colour red
_exptl_crystal_density_diffrn 1.562
_exptl_crystal_description block
_exptl_crystal_F_000 1416
_exptl_crystal_size_max 0.42
_exptl_crystal_size_mid 0.34
_exptl_crystal_size_min 0.26
_refine_diff_density_max 2.708
_refine_diff_density_min -1.303
_refine_diff_density_rms 0.142
_refine_ls_extinction_method none
_refine_ls_goodness_of_fit_ref 1.269
_refine_ls_hydrogen_treatment mixed
_refine_ls_matrix_type full
_refine_ls_number_parameters 367
_refine_ls_number_reflns 6881
_refine_ls_number_restraints 84
_refine_ls_restrained_S_all 1.321
_refine_ls_R_factor_all 0.0486
_refine_ls_R_factor_gt 0.0415
_refine_ls_shift/su_max 0.001
_refine_ls_shift/su_mean 0.000
_refine_ls_structure_factor_coef Fsqd
_refine_ls_weighting_details 'calc w=1/[\s^2^(Fo^2^)+(0.0377P)^2^+9.4483P] where P=(Fo^2^+2Fc^2^)/3'
_refine_ls_weighting_scheme calc
_refine_ls_wR_factor_gt 0.1089
_refine_ls_wR_factor_ref 0.1139
_reflns_number_gt 5918
_reflns_number_total 6881
_reflns_threshold_expression >2sigma(I)
_cod_data_source_file ic4003109_si_002_04.cif
_cod_data_source_block 8
_cod_original_cell_volume 2983.8(6)
_cod_database_code 4335024

loop_
_symmetry_equiv_pos_as_xyz
'x, y, z'
'-x, y+1/2, -z+1/2'
'-x, -y, -z'
'x, -y-1/2, z-1/2'

loop_
_atom_site_label
_atom_site_type_symbol
_atom_site_fract_x
_atom_site_fract_y
_atom_site_fract_z
_atom_site_U_iso_or_equiv
_atom_site_adp_type
_atom_site_occupancy
_atom_site_symmetry_multiplicity
_atom_site_calc_flag
_atom_site_refinement_flags
Yb1 Yb 0.282504(15) 0.08140(2) 0.292080(12) 0.03474(9) Uani 1 1 d .
Si1 Si 0.25555(12) -0.22253(14) 0.27735(10) 0.0430(4) Uani 1 1 d .
N1 N 0.3519(4) 0.2078(5) 0.4071(3) 0.0474(11) Uani 1 1 d .
N2 N 0.2373(4) 0.2512(5) 0.1965(3) 0.0527(12) Uani 1 1 d .
C1 C 0.3814(4) -0.0714(5) 0.2160(3) 0.0374(11) Uani 1 1 d .
C2 C 0.3621(4) -0.1325(5) 0.2766(3) 0.0373(11) Uani 1 1 d .
C3 C 0.4218(4) -0.0747(5) 0.3391(3) 0.0395(12) Uani 1 1 d .
H3 H 0.4260 -0.0973 0.3868 0.047 Uiso 1 1 calc R
C4 C 0.4737(4) 0.0204(5) 0.3205(3) 0.0395(12) Uani 1 1 d .
C5 C 0.4502(4) 0.0209(5) 0.2433(3) 0.0391(12) Uani 1 1 d .
C6 C 0.4869(4) 0.0888(6) 0.1937(4) 0.0492(14) Uani 1 1 d .
H6 H 0.5310 0.1498 0.2108 0.059 Uiso 1 1 calc R
C7 C 0.4569(5) 0.0632(6) 0.1211(4) 0.0579(17) Uani 1 1 d .
H7 H 0.4820 0.1061 0.0890 0.069 Uiso 1 1 calc R
C8 C 0.3886(5) -0.0267(7) 0.0936(4) 0.0552(16) Uani 1 1 d .
H8 H 0.3693 -0.0419 0.0437 0.066 Uiso 1 1 calc R
C9 C 0.3499(4) -0.0927(6) 0.1391(4) 0.0474(14) Uani 1 1 d .
H9 H 0.3037 -0.1505 0.1202 0.057 Uiso 1 1 calc R
C10 C 0.2063(5) -0.3104(7) 0.1913(4) 0.064(2) Uani 1 1 d .
H10A H 0.1604 -0.3673 0.1983 0.097 Uiso 1 1 calc R
H10B H 0.2566 -0.3529 0.1790 0.097 Uiso 1 1 calc R
H10C H 0.1767 -0.2559 0.1525 0.097 Uiso 1 1 calc R
C11 C 0.2869(5) -0.3340(7) 0.3549(5) 0.069(2) Uani 1 1 d .
H11A H 0.3182 -0.2925 0.3992 0.103 Uiso 1 1 calc R
H11B H 0.3283 -0.3947 0.3450 0.103 Uiso 1 1 calc R
H11C H 0.2303 -0.3715 0.3599 0.103 Uiso 1 1 calc R
C12 C 0.1575(4) -0.0570(5) 0.3542(4) 0.0430(13) Uani 1 1 d .
C13 C 0.1691(4) -0.1085(5) 0.2877(3) 0.0399(12) Uani 1 1 d .
C14 C 0.1211(4) -0.0267(6) 0.2316(3) 0.0443(13) Uani 1 1 d .
H14 H 0.1144 -0.0389 0.1823 0.053 Uiso 1 1 calc R
C15 C 0.0853(4) 0.0741(6) 0.2596(4) 0.0487(14) Uani 1 1 d .
C16 C 0.1049(4) 0.0530(6) 0.3361(4) 0.0481(14) Uani 1 1 d .
C17 C 0.0727(5) 0.1132(7) 0.3909(4) 0.0635(19) Uani 1 1 d .
H17 H 0.0369 0.1835 0.3795 0.076 Uiso 1 1 calc R
C18 C 0.0943(6) 0.0679(8) 0.4594(5) 0.069(2) Uani 1 1 d .
H18 H 0.0737 0.1079 0.4950 0.083 Uiso 1 1 calc R
C19 C 0.1470(6) -0.0379(8) 0.4772(4) 0.067(2) Uani 1 1 d .
H19 H 0.1597 -0.0678 0.5245 0.081 Uiso 1 1 calc R
C20 C 0.1810(5) -0.1003(7) 0.4270(4) 0.0573(17) Uani 1 1 d .
H20 H 0.2184 -0.1688 0.4406 0.069 Uiso 1 1 calc R
C21 C 0.5495(4) 0.0979(6) 0.3691(4) 0.0506(15) Uani 1 1 d .
H21A H 0.5641 0.1625 0.3396 0.061 Uiso 1 1 calc R
H21B H 0.6061 0.0490 0.3861 0.061 Uiso 1 1 calc R
C22 C 0.5286(5) 0.1542(7) 0.4346(4) 0.0558(16) Uani 1 1 d .
H22A H 0.5866 0.1900 0.4647 0.067 Uiso 1 1 calc R
H22B H 0.5109 0.0901 0.4629 0.067 Uiso 1 1 calc R
C23 C 0.4508(5) 0.2514(6) 0.4198(4) 0.0543(15) Uani 1 1 d .
H23A H 0.4648 0.3064 0.4611 0.065 Uiso 1 1 calc R
H23B H 0.4543 0.2976 0.3775 0.065 Uiso 1 1 calc R
C24 C 0.3416(5) 0.1385(8) 0.4706(4) 0.0662(19) Uani 1 1 d .
H24A H 0.3756 0.1785 0.5148 0.099 Uiso 1 1 calc R
H24B H 0.3667 0.0585 0.4696 0.099 Uiso 1 1 calc R
H24C H 0.2759 0.1333 0.4687 0.099 Uiso 1 1 calc R
C25 C 0.2899(6) 0.3153(7) 0.4000(5) 0.068(2) Uani 1 1 d .
H25A H 0.2249 0.2899 0.3875 0.103 Uiso 1 1 calc R
H25B H 0.2994 0.3673 0.3624 0.103 Uiso 1 1 calc R
H25C H 0.3050 0.3584 0.4455 0.103 Uiso 1 1 calc R
C26 C 0.0260(5) 0.1784(8) 0.2204(5) 0.069(2) Uani 1 1 d .
H26A H -0.0369 0.1473 0.1972 0.083 Uiso 1 1 calc R
H26B H 0.0197 0.2360 0.2571 0.083 Uiso 1 1 calc R
C27 C 0.0572(6) 0.2460(10) 0.1648(5) 0.092(3) Uani 1 1 d .
H27A H 0.0065 0.3003 0.1405 0.111 Uiso 1 1 calc R
H27B H 0.0651 0.1884 0.1286 0.111 Uiso 1 1 calc R
C28 C 0.1485(6) 0.3207(7) 0.1897(5) 0.071(2) Uani 1 1 d .
H28A H 0.1453 0.3861 0.1553 0.086 Uiso 1 1 calc R
H28B H 0.1516 0.3567 0.2367 0.086 Uiso 1 1 calc R
C29 C 0.3169(6) 0.3377(7) 0.2097(5) 0.078(2) Uani 1 1 d .
H29A H 0.3102 0.3869 0.1672 0.117 Uiso 1 1 calc R
H29B H 0.3755 0.2940 0.2201 0.117 Uiso 1 1 calc R
H29C H 0.3167 0.3883 0.2505 0.117 Uiso 1 1 calc R
C30 C 0.2331(6) 0.1893(8) 0.1275(4) 0.074(2) Uani 1 1 d .
H30A H 0.1935 0.1191 0.1228 0.111 Uiso 1 1 calc R
H30B H 0.2957 0.1653 0.1273 0.111 Uiso 1 1 calc R
H30C H 0.2073 0.2432 0.0875 0.111 Uiso 1 1 calc R
C31 C 0.2046(17) 0.439(3) 0.5110(19) 0.320(11) Uani 1 1 d DU
C32 C 0.1247(14) 0.517(2) 0.4589(12) 0.214(7) Uani 1 1 d DU
C33 C 0.0380(12) 0.5093(17) 0.4854(11) 0.197(6) Uani 1 1 d DU
C34 C -0.0078(10) 0.3901(11) 0.4728(7) 0.138(4) Uani 1 1 d DU
C35 C -0.0981(13) 0.3987(18) 0.5059(11) 0.189(6) Uani 1 1 d DU
C36 C -0.1690(17) 0.302(3) 0.4778(18) 0.326(10) Uani 1 1 d DU

loop_
_atom_site_aniso_label
_atom_site_aniso_U_11
_atom_site_aniso_U_22
_atom_site_aniso_U_33
_atom_site_aniso_U_23
_atom_site_aniso_U_13
_atom_site_aniso_U_12
Yb1 0.03037(13) 0.02891(12) 0.04377(14) -0.00030(9) 0.00844(9) 0.00046(8)
Si1 0.0396(8) 0.0282(7) 0.0666(10) -0.0016(7) 0.0238(7) -0.0006(6)
N1 0.045(3) 0.041(3) 0.056(3) -0.009(2) 0.014(2) -0.005(2)
N2 0.055(3) 0.043(3) 0.062(3) 0.013(2) 0.018(2) 0.012(2)
C1 0.032(3) 0.032(3) 0.051(3) 0.003(2) 0.016(2) 0.007(2)
C2 0.032(3) 0.029(2) 0.053(3) 0.003(2) 0.016(2) 0.003(2)
C3 0.032(3) 0.039(3) 0.047(3) 0.007(2) 0.010(2) 0.007(2)
C4 0.028(2) 0.037(3) 0.054(3) 0.006(2) 0.012(2) 0.002(2)
C5 0.028(2) 0.037(3) 0.056(3) 0.004(2) 0.016(2) 0.003(2)
C6 0.039(3) 0.048(3) 0.066(4) 0.013(3) 0.024(3) 0.002(3)
C7 0.055(4) 0.063(4) 0.063(4) 0.017(3) 0.030(3) 0.006(3)
C8 0.058(4) 0.063(4) 0.050(4) 0.005(3) 0.022(3) 0.015(3)
C9 0.043(3) 0.045(3) 0.056(4) -0.003(3) 0.016(3) 0.006(3)
C10 0.055(4) 0.047(4) 0.096(6) -0.025(4) 0.029(4) -0.011(3)
C11 0.063(4) 0.047(4) 0.107(6) 0.025(4) 0.043(4) 0.007(3)
C12 0.033(3) 0.040(3) 0.062(4) -0.004(2) 0.021(3) -0.009(2)
C13 0.030(3) 0.031(3) 0.061(3) -0.007(2) 0.018(2) -0.008(2)
C14 0.031(3) 0.051(3) 0.052(3) -0.008(3) 0.011(2) 0.000(2)
C15 0.029(3) 0.052(4) 0.062(4) -0.007(3) 0.009(2) 0.005(2)
C16 0.030(3) 0.051(3) 0.066(4) -0.014(3) 0.019(3) -0.004(2)
C17 0.049(4) 0.067(4) 0.083(5) -0.026(4) 0.031(4) -0.002(3)
C18 0.069(5) 0.081(6) 0.072(5) -0.024(4) 0.044(4) -0.016(4)
C19 0.075(5) 0.075(5) 0.060(4) -0.005(4) 0.033(4) -0.021(4)
C20 0.060(4) 0.055(4) 0.064(4) 0.002(3) 0.027(3) -0.014(3)
C21 0.033(3) 0.054(4) 0.063(4) 0.001(3) 0.010(3) -0.005(3)
C22 0.041(3) 0.068(4) 0.053(4) -0.002(3) 0.005(3) -0.014(3)
C23 0.054(4) 0.048(3) 0.062(4) -0.010(3) 0.018(3) -0.014(3)
C24 0.053(4) 0.082(5) 0.068(5) -0.004(4) 0.023(3) -0.014(4)
C25 0.065(5) 0.054(4) 0.086(5) -0.014(4) 0.021(4) 0.009(4)
C26 0.047(4) 0.076(5) 0.078(5) 0.003(4) 0.006(3) 0.026(4)
C27 0.068(5) 0.101(7) 0.103(7) 0.014(6) 0.014(5) 0.046(5)
C28 0.075(5) 0.061(5) 0.080(5) 0.018(4) 0.025(4) 0.031(4)
C29 0.081(6) 0.055(4) 0.103(7) 0.012(4) 0.035(5) -0.002(4)
C30 0.079(5) 0.077(5) 0.069(5) 0.009(4) 0.023(4) 0.028(4)
C31 0.295(11) 0.317(14) 0.333(14) 0.019(9) 0.062(9) 0.051(9)
C32 0.211(9) 0.242(10) 0.202(10) 0.001(8) 0.078(7) 0.026(7)
C33 0.205(8) 0.207(9) 0.174(9) 0.046(8) 0.045(7) -0.033(7)
C34 0.185(7) 0.113(6) 0.097(6) -0.016(5) 0.010(6) 0.055(5)
C35 0.192(9) 0.182(9) 0.182(9) 0.044(8) 0.034(7) -0.012(7)
C36 0.305(12) 0.312(13) 0.348(14) -0.007(10) 0.068(9) -0.062(9)

loop_
_atom_type_symbol
_atom_type_description
_atom_type_scat_dispersion_real
_atom_type_scat_dispersion_imag
_atom_type_scat_source
C C 0.0033 0.0016 'International Tables Vol C Tables 4.2.6.8 and 6.1.1.4'
H H 0.0000 0.0000 'International Tables Vol C Tables 4.2.6.8 and 6.1.1.4'
N N 0.0061 0.0033 'International Tables Vol C Tables 4.2.6.8 and 6.1.1.4'
Si Si 0.0817 0.0704 'International Tables Vol C Tables 4.2.6.8 and 6.1.1.4'
Yb Yb -0.3850 5.5486 'International Tables Vol C Tables 4.2.6.8 and 6.1.1.4'

loop_
_geom_angle_atom_site_label_1
_geom_angle_atom_site_label_2
_geom_angle_atom_site_label_3
_geom_angle
_geom_angle_site_symmetry_1
_geom_angle_site_symmetry_3
N1 Yb1 N2 99.89(18) . .
N1 Yb1 C14 136.15(17) . .
N2 Yb1 C14 89.87(19) . .
N1 Yb1 C3 88.81(18) . .
N2 Yb1 C3 137.84(18) . .
C14 Yb1 C3 111.97(18) . .
N1 Yb1 C13 123.52(18) . .
N2 Yb1 C13 121.09(19) . .
C14 Yb1 C13 31.31(19) . .
C3 Yb1 C13 85.16(17) . .
N1 Yb1 C2 119.47(17) . .
N2 Yb1 C2 126.69(17) . .
C14 Yb1 C2 85.40(17) . .
C3 Yb1 C2 30.92(17) . .
C13 Yb1 C2 65.98(16) . .
N1 Yb1 C15 110.26(18) . .
N2 Yb1 C15 79.48(19) . .
C14 Yb1 C15 29.76(17) . .
C3 Yb1 C15 135.78(18) . .
C13 Yb1 C15 50.85(18) . .
C2 Yb1 C15 114.02(17) . .
N1 Yb1 C4 80.01(17) . .
N2 Yb1 C4 111.15(17) . .
C14 Yb1 C4 135.62(17) . .
C3 Yb1 C4 29.73(16) . .
C13 Yb1 C4 113.76(16) . .
C2 Yb1 C4 50.50(16) . .
C15 Yb1 C4 164.33(17) . .
N1 Yb1 C1 128.07(16) . .
N2 Yb1 C1 97.92(17) . .
C14 Yb1 C1 91.96(17) . .
C3 Yb1 C1 48.13(17) . .
C13 Yb1 C1 85.54(16) . .
C2 Yb1 C1 29.64(15) . .
C15 Yb1 C1 120.81(17) . .
C4 Yb1 C1 48.08(17) . .
N1 Yb1 C12 94.82(17) . .
N2 Yb1 C12 127.55(18) . .
C14 Yb1 C12 48.46(19) . .
C3 Yb1 C12 92.12(17) . .
C13 Yb1 C12 29.80(17) . .
C2 Yb1 C12 85.78(16) . .
C15 Yb1 C12 48.30(19) . .
C4 Yb1 C12 120.93(17) . .
C1 Yb1 C12 111.50(16) . .
N1 Yb1 C5 103.08(16) . .
N2 Yb1 C5 90.86(16) . .
C14 Yb1 C5 119.53(17) . .
C3 Yb1 C5 47.13(17) . .
C13 Yb1 C5 112.50(16) . .
C2 Yb1 C5 48.50(15) . .
C15 Yb1 C5 146.37(18) . .
C4 Yb1 C5 28.43(16) . .
C1 Yb1 C5 28.37(15) . .
C12 Yb1 C5 133.99(16) . .
N1 Yb1 C16 89.23(17) . .
N2 Yb1 C16 101.76(18) . .
C14 Yb1 C16 46.94(18) . .
C3 Yb1 C16 119.66(18) . .
C13 Yb1 C16 48.35(17) . .
C2 Yb1 C16 112.44(17) . .
C15 Yb1 C16 28.38(19) . .
C4 Yb1 C16 146.62(18) . .
C1 Yb1 C16 133.56(16) . .
C12 Yb1 C16 28.19(17) . .
C5 Yb1 C16 160.68(17) . .
C13 Si1 C2 104.1(2) . .
C13 Si1 C10 109.9(3) . .
C2 Si1 C10 113.0(3) . .
C13 Si1 C11 112.9(3) . .
C2 Si1 C11 109.5(3) . .
C10 Si1 C11 107.5(4) . .
C24 N1 C25 106.8(6) . .
C24 N1 C23 110.7(5) . .
C25 N1 C23 107.8(5) . .
C24 N1 Yb1 108.2(4) . .
C25 N1 Yb1 105.7(4) . .
C23 N1 Yb1 117.0(4) . .
C30 N2 C29 106.7(6) . .
C30 N2 C28 110.2(6) . .
C29 N2 C28 108.4(6) . .
C30 N2 Yb1 103.5(4) . .
C29 N2 Yb1 108.4(4) . .
C28 N2 Yb1 119.0(4) . .
C5 C1 C9 119.0(5) . .
C5 C1 C2 108.8(5) . .
C9 C1 C2 132.0(5) . .
C5 C1 Yb1 78.7(3) . .
C9 C1 Yb1 123.4(4) . .
C2 C1 Yb1 68.1(3) . .
C3 C2 C1 104.5(5) . .
C3 C2 Si1 123.9(4) . .
C1 C2 Si1 128.0(4) . .
C3 C2 Yb1 72.5(3) . .
C1 C2 Yb1 82.3(3) . .
Si1 C2 Yb1 94.3(2) . .
C4 C3 C2 112.1(5) . .
C4 C3 Yb1 81.4(3) . .
C2 C3 Yb1 76.6(3) . .
C3 C4 C5 105.9(5) . .
C3 C4 C21 129.4(6) . .
C5 C4 C21 124.2(5) . .
C3 C4 Yb1 68.9(3) . .
C5 C4 Yb1 81.8(3) . .
C21 C4 Yb1 121.0(4) . .
C4 C5 C6 131.6(5) . .
C4 C5 C1 108.6(5) . .
C6 C5 C1 119.7(6) . .
C4 C5 Yb1 69.8(3) . .
C6 C5 Yb1 126.6(4) . .
C1 C5 Yb1 73.0(3) . .
C7 C6 C5 119.3(6) . .
C6 C7 C8 121.4(6) . .
C9 C8 C7 121.2(6) . .
C8 C9 C1 119.3(6) . .
C20 C12 C16 119.4(6) . .
C20 C12 C13 132.2(6) . .
C16 C12 C13 108.1(6) . .
C20 C12 Yb1 124.9(4) . .
C16 C12 Yb1 79.3(3) . .
C13 C12 Yb1 66.6(3) . .
C14 C13 C12 104.7(5) . .
C14 C13 Si1 124.5(4) . .
C12 C13 Si1 128.2(5) . .
C14 C13 Yb1 72.5(3) . .
C12 C13 Yb1 83.6(3) . .
Si1 C13 Yb1 95.6(2) . .
C15 C14 C13 112.2(6) . .
C15 C14 Yb1 82.0(4) . .
C13 C14 Yb1 76.2(3) . .
C14 C15 C16 105.7(5) . .
C14 C15 C26 130.1(6) . .
C16 C15 C26 123.7(6) . .
C14 C15 Yb1 68.2(3) . .
C16 C15 Yb1 83.0(3) . .
C26 C15 Yb1 120.5(5) . .
C15 C16 C17 131.3(6) . .
C15 C16 C12 109.1(5) . .
C17 C16 C12 119.2(7) . .
C15 C16 Yb1 68.6(3) . .
C17 C16 Yb1 130.9(4) . .
C12 C16 Yb1 72.5(3) . .
C18 C17 C16 119.9(7) . .
C17 C18 C19 120.7(7) . .
C20 C19 C18 122.3(7) . .
C19 C20 C12 118.3(7) . .
C4 C21 C22 117.3(5) . .
C21 C22 C23 116.8(6) . .
N1 C23 C22 116.6(5) . .
C27 C26 C15 119.3(6) . .
C26 C27 C28 118.1(8) . .
N2 C28 C27 114.8(7) . .
C35 C32 C33 56.5(14) 3_566 .
C35 C32 C31 111(2) 3_566 .
C33 C32 C31 108.1(15) . .
C35 C33 C33 130(2) 3_566 3_566
C35 C33 C34 165.3(18) 3_566 .
C33 C33 C34 63.4(12) 3_566 .
C35 C33 C32 53.0(12) 3_566 .
C33 C33 C32 174(2) 3_566 .
C34 C33 C32 113.1(16) . .
C35 C33 C34 69.7(13) 3_566 3_566
C33 C33 C34 60.6(15) 3_566 3_566
C34 C33 C34 124.0(12) . 3_566
C32 C33 C34 122.6(16) . 3_566
C33 C34 C33 56.0(12) . 3_566
C33 C34 C35 105.8(11) . .
C33 C34 C35 49.9(10) 3_566 .
C32 C35 C33 70.5(14) 3_566 3_566
C32 C35 C36 115(2) 3_566 .
C33 C35 C36 167(2) 3_566 .
C32 C35 C34 130.9(15) 3_566 .
C33 C35 C34 60.4(12) 3_566 .
C36 C35 C34 112.6(16) . .

loop_
_geom_bond_atom_site_label_1
_geom_bond_atom_site_label_2
_geom_bond_distance
_geom_bond_site_symmetry_2
Yb1 N1 2.563(5) .
Yb1 N2 2.573(5) .
Yb1 C14 2.621(6) .
Yb1 C3 2.638(5) .
Yb1 C13 2.669(5) .
Yb1 C2 2.692(5) .
Yb1 C15 2.794(6) .
Yb1 C4 2.795(5) .
Yb1 C1 2.875(5) .
Yb1 C12 2.891(5) .
Yb1 C5 2.948(5) .
Yb1 C16 2.978(6) .
Si1 C13 1.841(6) .
Si1 C2 1.861(5) .
Si1 C10 1.871(7) .
Si1 C11 1.881(7) .
N1 C24 1.477(9) .
N1 C25 1.481(8) .
N1 C23 1.487(8) .
N2 C30 1.471(9) .
N2 C29 1.478(10) .
N2 C28 1.490(9) .
C1 C5 1.428(8) .
C1 C9 1.430(9) .
C1 C2 1.435(8) .
C2 C3 1.421(8) .
C3 C4 1.402(8) .
C4 C5 1.418(8) .
C4 C21 1.504(8) .
C5 C6 1.428(8) .
C6 C7 1.362(10) .
C7 C8 1.407(10) .
C8 C9 1.374(9) .
C12 C20 1.418(9) .
C12 C16 1.431(9) .
C12 C13 1.445(8) .
C13 C14 1.428(9) .
C14 C15 1.401(8) .
C15 C16 1.426(10) .
C15 C26 1.513(9) .
C16 C17 1.429(9) .
C17 C18 1.353(12) .
C18 C19 1.393(12) .
C19 C20 1.384(10) .
C21 C22 1.505(9) .
C22 C23 1.537(10) .
C26 C27 1.473(13) .
C27 C28 1.535(13) .
C31 C32 1.573(18) .
C32 C35 1.27(3) 3_566
C32 C33 1.500(15) .
C33 C35 1.33(3) 3_566
C33 C33 1.40(3) 3_566
C33 C34 1.470(16) .
C33 C34 1.51(2) 3_566
C34 C33 1.51(2) 3_566
C34 C35 1.627(16) .
C35 C32 1.27(3) 3_566
C35 C33 1.33(3) 3_566
C35 C36 1.490(17) .
